data_7006361
loop_
_publ_author_name
'Ding, Bin'
'Yi, Long'
'Wang, Ying'
'Cheng, Peng'
'Liao, Dai-Zheng'
'Yan, Shi-Ping'
'Jiang, Zong-Hui'
'Song, Hai-Bin'
'Wang, Hong-Gen'

_publ_section_title
;
 Synthesis of a series of 4-pyridyl-1,2,4-triazole-containing
 cadmium(II) luminescent complexes.
;
_journal_issue 5
_journal_name_full 'Dalton transactions (Cambridge, England : 2003)'
_journal_page_first 665
_journal_page_last 675
_journal_paper_doi 10.1039/b508332j
_journal_year 2006
_chemical_formula_sum 'C18 H16 Cd N8 O2 S2'
_chemical_formula_weight 552.91
_chemical_name_systematic
;
?
;
_space_group_IT_number 2
_symmetry_cell_setting triclinic
_symmetry_space_group_name_Hall '-P 1'
_symmetry_space_group_name_H-M 'P -1'
_atom_sites_solution_hydrogens geom
_atom_sites_solution_primary direct
_atom_sites_solution_secondary difmap
_audit_creation_method SHELXL-97
_cell_angle_alpha 87.578(3)
_cell_angle_beta 74.968(2)
_cell_angle_gamma 85.958(3)
_cell_formula_units_Z 2
_cell_length_a 9.9290(17)
_cell_length_b 10.0981(18)
_cell_length_c 10.9452(19)
_cell_measurement_reflns_used 2807
_cell_measurement_temperature 293(2)
_cell_measurement_theta_max 26.43
_cell_measurement_theta_min 2.83
_cell_volume 1056.9(3)
_computing_cell_refinement 'Bruker SMART'
_computing_data_collection 'Bruker SMART'
_computing_data_reduction 'Bruker SAINT'
_computing_molecular_graphics 'Bruker SHELXTL'
_computing_publication_material 'Bruker SHELXTL'
_computing_structure_refinement 'SHELXL-97 (Sheldrick, 1997)'
_computing_structure_solution 'SHELXS-97 (Sheldrick, 1990)'
_diffrn_ambient_temperature 293(2)
_diffrn_measured_fraction_theta_full 0.997
_diffrn_measured_fraction_theta_max 0.997
_diffrn_measurement_device_type 'CCD area detector'
_diffrn_measurement_method 'phi and omega scans'
_diffrn_radiation_monochromator graphite
_diffrn_radiation_source 'fine-focus sealed tube'
_diffrn_radiation_type MoK\a
_diffrn_radiation_wavelength 0.71073
_diffrn_reflns_av_R_equivalents 0.0197
_diffrn_reflns_av_sigmaI/netI 0.0380
_diffrn_reflns_limit_h_max 11
_diffrn_reflns_limit_h_min -11
_diffrn_reflns_limit_k_max 11
_diffrn_reflns_limit_k_min -7
_diffrn_reflns_limit_l_max 13
_diffrn_reflns_limit_l_min -12
_diffrn_reflns_number 5567
_diffrn_reflns_theta_full 25.01
_diffrn_reflns_theta_max 25.01
_diffrn_reflns_theta_min 1.93
_exptl_absorpt_coefficient_mu 1.265
_exptl_absorpt_correction_T_max 1.000000
_exptl_absorpt_correction_T_min 0.792133
_exptl_absorpt_correction_type multi-scan
_exptl_absorpt_process_details SADABS
_exptl_crystal_density_diffrn 1.737
_exptl_crystal_density_meas ?
_exptl_crystal_density_method 'not measured'
_exptl_crystal_F_000 552
_exptl_crystal_size_max 0.20
_exptl_crystal_size_mid 0.16
_exptl_crystal_size_min 0.14
_refine_diff_density_max 0.841
_refine_diff_density_min -0.550
_refine_diff_density_rms 0.094
_refine_ls_extinction_method none
_refine_ls_goodness_of_fit_ref 1.066
_refine_ls_hydrogen_treatment mixed
_refine_ls_matrix_type full
_refine_ls_number_parameters 280
_refine_ls_number_reflns 3708
_refine_ls_number_restraints 3
_refine_ls_restrained_S_all 1.066
_refine_ls_R_factor_all 0.0462
_refine_ls_R_factor_gt 0.0358
_refine_ls_shift/su_max 0.000
_refine_ls_shift/su_mean 0.000
_refine_ls_structure_factor_coef Fsqd
_refine_ls_weighting_details 'calc w=1/[\s^2^(Fo^2^)+(0.0602P)^2^+0.3128P] where P=(Fo^2^+2Fc^2^)/3'
_refine_ls_weighting_scheme calc
_refine_ls_wR_factor_gt 0.0933
_refine_ls_wR_factor_ref 0.1030
_reflns_number_gt 3130
_reflns_number_total 3708
_reflns_threshold_expression >2sigma(I)
_cod_data_source_file b508332j.txt
_cod_data_source_block 041020b
_cod_depositor_comments
;
The following automatic conversions were performed:
'_symmetry_cell_setting' value 'Triclinic' changed to 'triclinic'
according to '/home/saulius/struct/CIF-dictionaries/cif_core.dic'
dictionary named 'cif_core.dic' version 2.4.1 from
2010-06-29.

'_exptl_absorpt_correction_type' value 'MULTI-SCAN' changed
to 'multi-scan' according to
'/home/saulius/struct/CIF-dictionaries/cif_core.dic' dictionary named
'cif_core.dic' version 2.4.1 from 2010-06-29.

Automatic conversion script
Id: cif_fix_enum 1527 2010-12-29 10:47:43Z saulius 

The following automatic conversions were performed:

'_exptl_crystal_density_meas' value 'NONE' was changed to '?' - the
value is perceived as not measured.

Automatic conversion script
Id: cif_fix_values 3008 2015-01-20 13:52:24Z robertas 
;
_cod_original_sg_symbol_H-M P-1
_cod_database_code 7006361

loop_
_symmetry_equiv_pos_as_xyz
'x, y, z'
'-x, -y, -z'

loop_
_atom_site_label
_atom_site_type_symbol
_atom_site_fract_x
_atom_site_fract_y
_atom_site_fract_z
_atom_site_U_iso_or_equiv
_atom_site_adp_type
_atom_site_occupancy
_atom_site_symmetry_multiplicity
_atom_site_calc_flag
_atom_site_refinement_flags
_atom_site_disorder_assembly
_atom_site_disorder_group
Cd1 Cd 0.24737(3) 0.26329(3) 0.76970(3) 0.03553(14) Uani 1 1 d . . .
S1 S -0.14262(12) 0.28961(14) 0.56085(13) 0.0540(3) Uani 1 1 d . . .
S2 S 0.60900(15) 0.20080(16) 0.99923(14) 0.0659(4) Uani 1 1 d . . .
O1 O 0.1822(3) 0.4802(3) 0.8349(3) 0.0444(7) Uani 1 1 d . . .
H1A H 0.1829 0.4844 0.9139 0.053 Uiso 1 1 d R . .
H1B H 0.0961 0.4895 0.8373 0.053 Uiso 1 1 d R . .
O2 O 0.3263(3) 0.0500(3) 0.6887(3) 0.0399(7) Uani 1 1 d D . .
H2A H 0.4154 0.0339 0.6703 0.048 Uiso 1 1 d RD . .
H2B H 0.2922 0.0579 0.6244 0.048 Uiso 1 1 d RD . .
N1 N 0.0502(4) 0.2438(4) 0.7048(4) 0.0487(10) Uani 1 1 d . . .
N2 N 0.4455(4) 0.2773(4) 0.8340(4) 0.0503(10) Uani 1 1 d . . .
N3 N 0.1249(3) 0.1821(3) 0.9745(3) 0.0339(8) Uani 1 1 d . . .
N4 N 0.3814(4) 0.0121(4) 1.3528(4) 0.0451(9) Uani 1 1 d . . .
N5 N 0.2668(4) 0.0418(4) 1.4503(3) 0.0416(9) Uani 1 1 d . . .
N6 N 0.3636(3) 0.3350(3) 0.5604(3) 0.0347(8) Uani 1 1 d . . .
N7 N 0.2116(4) 0.4793(4) 0.0883(4) 0.0527(11) Uani 1 1 d . . .
N8 N 0.0941(4) 0.4503(4) 0.1790(4) 0.0448(9) Uani 1 1 d . . .
C1 C -0.0320(4) 0.2631(4) 0.6466(4) 0.0358(9) Uani 1 1 d . . .
C2 C 0.5152(4) 0.2459(5) 0.9020(4) 0.0411(10) Uani 1 1 d . . .
C3 C -0.0136(4) 0.1830(4) 1.0078(4) 0.0386(10) Uani 1 1 d . . .
H3 H -0.0624 0.2118 0.9486 0.046 Uiso 1 1 calc R . .
C4 C -0.0881(4) 0.1426(5) 1.1272(4) 0.0465(11) Uani 1 1 d . . .
H4 H -0.1851 0.1439 1.1470 0.056 Uiso 1 1 calc R . .
C5 C -0.0183(4) 0.1007(5) 1.2164(4) 0.0407(10) Uani 1 1 d . . .
H5 H -0.0663 0.0720 1.2968 0.049 Uiso 1 1 calc R . .
C6 C 0.1260(4) 0.1027(4) 1.1824(4) 0.0307(8) Uani 1 1 d . . .
C7 C 0.1942(4) 0.1424(4) 1.0612(4) 0.0325(9) Uani 1 1 d . . .
H7 H 0.2912 0.1417 1.0390 0.039 Uiso 1 1 calc R . .
C8 C 0.2052(3) 0.0664(3) 1.2721(3) 0.0196(7) Uani 1 1 d . . .
C9 C 0.1641(4) 0.0751(4) 1.3991(4) 0.0404(10) Uani 1 1 d . . .
H9 H 0.0740 0.1015 1.4444 0.048 Uiso 1 1 calc R . .
C10 C 0.3423(4) 0.0274(5) 1.2488(4) 0.0459(11) Uani 1 1 d . . .
H10 H 0.4010 0.0133 1.1685 0.055 Uiso 1 1 calc R . .
C11 C 0.5027(4) 0.3173(4) 0.5209(4) 0.0395(10) Uani 1 1 d . . .
H11 H 0.5530 0.2906 0.5794 0.047 Uiso 1 1 calc R . .
C12 C 0.5735(5) 0.3370(5) 0.3973(4) 0.0488(12) Uani 1 1 d . . .
H12 H 0.6705 0.3267 0.3731 0.059 Uiso 1 1 calc R . .
C13 C 0.4997(4) 0.3726(5) 0.3082(4) 0.0429(11) Uani 1 1 d . . .
H13 H 0.5460 0.3855 0.2235 0.052 Uiso 1 1 calc R . .
C14 C 0.3583(4) 0.3881(4) 0.3477(4) 0.0316(9) Uani 1 1 d . . .
C15 C 0.2930(4) 0.3717(4) 0.4751(4) 0.0342(9) Uani 1 1 d . . .
H15 H 0.1965 0.3869 0.5020 0.041 Uiso 1 1 calc R . .
C16 C 0.2736(4) 0.4202(3) 0.2615(3) 0.0219(7) Uani 1 1 d . . .
C17 C 0.3160(5) 0.4620(5) 0.1394(5) 0.0551(13) Uani 1 1 d . . .
H17 H 0.4082 0.4764 0.0973 0.066 Uiso 1 1 calc R . .
C18 C 0.1349(5) 0.4156(4) 0.2812(4) 0.0429(11) Uani 1 1 d . . .
H18 H 0.0750 0.3908 0.3579 0.052 Uiso 1 1 calc R . .

loop_
_atom_site_aniso_label
_atom_site_aniso_U_11
_atom_site_aniso_U_22
_atom_site_aniso_U_33
_atom_site_aniso_U_23
_atom_site_aniso_U_13
_atom_site_aniso_U_12
Cd1 0.02801(18) 0.0536(2) 0.02591(19) 0.00152(13) -0.01046(12) 0.00313(13)
S1 0.0398(6) 0.0703(8) 0.0609(8) -0.0144(6) -0.0308(6) 0.0101(6)
S2 0.0622(8) 0.0844(10) 0.0664(9) -0.0037(8) -0.0461(7) 0.0053(7)
O1 0.0432(17) 0.0605(19) 0.0301(16) -0.0022(14) -0.0132(13) 0.0067(15)
O2 0.0324(15) 0.0581(19) 0.0292(15) -0.0018(13) -0.0100(12) 0.0060(13)
N1 0.035(2) 0.074(3) 0.040(2) -0.001(2) -0.0166(17) 0.0003(19)
N2 0.033(2) 0.076(3) 0.045(2) -0.001(2) -0.0190(18) 0.0018(19)
N3 0.0291(17) 0.046(2) 0.0279(18) -0.0016(15) -0.0107(14) -0.0001(15)
N4 0.038(2) 0.059(2) 0.041(2) -0.0024(18) -0.0178(17) 0.0102(18)
N5 0.045(2) 0.050(2) 0.032(2) -0.0036(17) -0.0168(16) 0.0058(17)
N6 0.0325(18) 0.045(2) 0.0270(18) 0.0019(15) -0.0095(14) -0.0023(15)
N7 0.063(3) 0.063(3) 0.040(2) 0.006(2) -0.028(2) -0.004(2)
N8 0.046(2) 0.051(2) 0.043(2) -0.0091(18) -0.0240(19) 0.0101(18)
C1 0.027(2) 0.045(2) 0.033(2) -0.0010(19) -0.0058(18) 0.0009(18)
C2 0.030(2) 0.058(3) 0.037(2) -0.007(2) -0.0111(19) 0.000(2)
C3 0.031(2) 0.057(3) 0.030(2) 0.000(2) -0.0125(17) 0.0018(19)
C4 0.027(2) 0.073(3) 0.041(3) 0.002(2) -0.0121(19) -0.003(2)
C5 0.033(2) 0.057(3) 0.031(2) 0.003(2) -0.0072(18) -0.005(2)
C6 0.031(2) 0.034(2) 0.028(2) -0.0030(17) -0.0104(16) 0.0028(17)
C7 0.028(2) 0.041(2) 0.028(2) 0.0002(17) -0.0088(16) 0.0024(17)
C8 0.0206(17) 0.0254(18) 0.0149(17) -0.0016(14) -0.0090(13) 0.0028(14)
C9 0.039(2) 0.048(3) 0.032(2) -0.0027(19) -0.0054(18) 0.002(2)
C10 0.037(2) 0.068(3) 0.031(2) -0.006(2) -0.0106(19) 0.017(2)
C11 0.032(2) 0.057(3) 0.033(2) 0.003(2) -0.0146(18) 0.000(2)
C12 0.031(2) 0.074(3) 0.041(3) -0.004(2) -0.011(2) 0.000(2)
C13 0.035(2) 0.067(3) 0.027(2) -0.001(2) -0.0078(18) -0.001(2)
C14 0.032(2) 0.035(2) 0.030(2) -0.0029(17) -0.0130(17) 0.0009(17)
C15 0.028(2) 0.045(2) 0.028(2) 0.0009(18) -0.0061(16) 0.0017(18)
C16 0.0263(18) 0.0284(19) 0.0145(17) -0.0020(14) -0.0115(14) 0.0000(15)
C17 0.050(3) 0.075(4) 0.044(3) 0.015(3) -0.018(2) -0.015(3)
C18 0.043(3) 0.052(3) 0.035(2) -0.003(2) -0.016(2) 0.005(2)

loop_
_atom_type_symbol
_atom_type_description
_atom_type_scat_dispersion_real
_atom_type_scat_dispersion_imag
_atom_type_scat_source
C C 0.0033 0.0016 'International Tables Vol C Tables 4.2.6.8 and 6.1.1.4'
H H 0.0000 0.0000 'International Tables Vol C Tables 4.2.6.8 and 6.1.1.4'
N N 0.0061 0.0033 'International Tables Vol C Tables 4.2.6.8 and 6.1.1.4'
O O 0.0106 0.0060 'International Tables Vol C Tables 4.2.6.8 and 6.1.1.4'
S S 0.1246 0.1234 'International Tables Vol C Tables 4.2.6.8 and 6.1.1.4'
Cd Cd -0.8075 1.2024 'International Tables Vol C Tables 4.2.6.8 and 6.1.1.4'

loop_
_geom_angle_atom_site_label_1
_geom_angle_atom_site_label_2
_geom_angle_atom_site_label_3
_geom_angle
_geom_angle_site_symmetry_1
_geom_angle_site_symmetry_3
_geom_angle_publ_flag
N2 Cd1 N1 178.60(14) . . ?
N2 Cd1 O1 88.36(13) . . ?
N1 Cd1 O1 93.01(13) . . ?
N2 Cd1 O2 90.60(13) . . ?
N1 Cd1 O2 88.05(12) . . ?
O1 Cd1 O2 175.36(9) . . ?
N2 Cd1 N6 90.82(13) . . ?
N1 Cd1 N6 89.40(12) . . ?
O1 Cd1 N6 92.50(11) . . ?
O2 Cd1 N6 82.99(11) . . ?
N2 Cd1 N3 91.52(12) . . ?
N1 Cd1 N3 88.21(12) . . ?
O1 Cd1 N3 89.77(11) . . ?
O2 Cd1 N3 94.77(11) . . ?
N6 Cd1 N3 176.78(10) . . ?
Cd1 O1 H1A 108.4 . . ?
Cd1 O1 H1B 104.2 . . ?
H1A O1 H1B 103.4 . . ?
Cd1 O2 H2A 115.0 . . ?
Cd1 O2 H2B 96.8 . . ?
H2A O2 H2B 114.2 . . ?
C1 N1 Cd1 159.5(4) . . ?
C2 N2 Cd1 150.9(4) . . ?
C3 N3 C7 118.3(3) . . ?
C3 N3 Cd1 120.9(3) . . ?
C7 N3 Cd1 120.7(3) . . ?
C10 N4 N5 107.3(3) . . ?
C9 N5 N4 106.5(3) . . ?
C15 N6 C11 118.2(3) . . ?
C15 N6 Cd1 121.5(3) . . ?
C11 N6 Cd1 119.3(3) . . ?
C17 N7 N8 107.4(4) . . ?
C18 N8 N7 106.2(4) . . ?
N1 C1 S1 178.1(4) . . ?
N2 C2 S2 178.6(4) . . ?
N3 C3 C4 122.5(4) . . ?
N3 C3 H3 118.8 . . ?
C4 C3 H3 118.8 . . ?
C5 C4 C3 119.8(4) . . ?
C5 C4 H4 120.1 . . ?
C3 C4 H4 120.1 . . ?
C4 C5 C6 117.6(4) . . ?
C4 C5 H5 121.2 . . ?
C6 C5 H5 121.2 . . ?
C7 C6 C5 119.7(4) . . ?
C7 C6 C8 119.5(3) . . ?
C5 C6 C8 120.8(4) . . ?
N3 C7 C6 122.1(4) . . ?
N3 C7 H7 119.0 . . ?
C6 C7 H7 119.0 . . ?
C9 C8 C10 103.7(3) . . ?
C9 C8 C6 128.0(3) . . ?
C10 C8 C6 128.0(3) . . ?
N5 C9 C8 111.4(4) . . ?
N5 C9 H9 124.3 . . ?
C8 C9 H9 124.3 . . ?
N4 C10 C8 111.2(4) . . ?
N4 C10 H10 124.4 . . ?
C8 C10 H10 124.4 . . ?
N6 C11 C12 122.2(4) . . ?
N6 C11 H11 118.9 . . ?
C12 C11 H11 118.9 . . ?
C11 C12 C13 119.6(4) . . ?
C11 C12 H12 120.2 . . ?
C13 C12 H12 120.2 . . ?
C14 C13 C12 118.3(4) . . ?
C14 C13 H13 120.8 . . ?
C12 C13 H13 120.8 . . ?
C13 C14 C15 119.4(4) . . ?
C13 C14 C16 122.1(4) . . ?
C15 C14 C16 118.5(3) . . ?
N6 C15 C14 122.3(4) . . ?
N6 C15 H15 118.9 . . ?
C14 C15 H15 118.9 . . ?
C18 C16 C17 103.5(4) . . ?
C18 C16 C14 128.9(4) . . ?
C17 C16 C14 127.6(4) . . ?
N7 C17 C16 111.3(4) . . ?
N7 C17 H17 124.4 . . ?
C16 C17 H17 124.4 . . ?
N8 C18 C16 111.7(4) . . ?
N8 C18 H18 124.2 . . ?
C16 C18 H18 124.2 . . ?

loop_
_geom_bond_atom_site_label_1
_geom_bond_atom_site_label_2
_geom_bond_distance
_geom_bond_site_symmetry_2
_geom_bond_publ_flag
Cd1 N2 2.270(3) . ?
Cd1 N1 2.272(4) . ?
Cd1 O1 2.328(3) . ?
Cd1 O2 2.366(3) . ?
Cd1 N6 2.390(3) . ?
Cd1 N3 2.397(3) . ?
S1 C1 1.622(4) . ?
S2 C2 1.619(4) . ?
O1 H1A 0.8688 . ?
O1 H1B 0.8465 . ?
O2 H2A 0.8607 . ?
O2 H2B 0.8555 . ?
N1 C1 1.161(5) . ?
N2 C2 1.162(5) . ?
N3 C3 1.328(5) . ?
N3 C7 1.342(5) . ?
N4 C10 1.295(5) . ?
N4 N5 1.368(5) . ?
N5 C9 1.303(5) . ?
N6 C15 1.332(5) . ?
N6 C11 1.337(5) . ?
N7 C17 1.298(6) . ?
N7 N8 1.361(5) . ?
N8 C18 1.311(5) . ?
C3 C4 1.385(6) . ?
C3 H3 0.9300 . ?
C4 C5 1.374(6) . ?
C4 H4 0.9300 . ?
C5 C6 1.385(6) . ?
C5 H5 0.9300 . ?
C6 C7 1.381(5) . ?
C6 C8 1.430(5) . ?
C7 H7 0.9300 . ?
C8 C9 1.349(5) . ?
C8 C10 1.351(5) . ?
C9 H9 0.9300 . ?
C10 H10 0.9300 . ?
C11 C12 1.366(6) . ?
C11 H11 0.9300 . ?
C12 C13 1.386(6) . ?
C12 H12 0.9300 . ?
C13 C14 1.357(6) . ?
C13 H13 0.9300 . ?
C14 C15 1.385(5) . ?
C14 C16 1.432(5) . ?
C15 H15 0.9300 . ?
C16 C18 1.341(6) . ?
C16 C17 1.352(6) . ?
C17 H17 0.9300 . ?
C18 H18 0.9300 . ?

loop_
_geom_torsion_atom_site_label_1
_geom_torsion_atom_site_label_2
_geom_torsion_atom_site_label_3
_geom_torsion_atom_site_label_4
_geom_torsion
_geom_torsion_site_symmetry_1
_geom_torsion_site_symmetry_2
_geom_torsion_site_symmetry_3
_geom_torsion_site_symmetry_4
_geom_torsion_publ_flag
N2 Cd1 N1 C1 -127(5) . . . . ?
O1 Cd1 N1 C1 65.0(10) . . . . ?
O2 Cd1 N1 C1 -110.5(10) . . . . ?
N6 Cd1 N1 C1 -27.5(10) . . . . ?
N3 Cd1 N1 C1 154.7(10) . . . . ?
N1 Cd1 N2 C2 -56(5) . . . . ?
O1 Cd1 N2 C2 112.2(8) . . . . ?
O2 Cd1 N2 C2 -72.3(8) . . . . ?
N6 Cd1 N2 C2 -155.3(8) . . . . ?
N3 Cd1 N2 C2 22.4(8) . . . . ?
N2 Cd1 N3 C3 163.8(3) . . . . ?
N1 Cd1 N3 C3 -17.6(3) . . . . ?
O1 Cd1 N3 C3 75.4(3) . . . . ?
O2 Cd1 N3 C3 -105.5(3) . . . . ?
N6 Cd1 N3 C3 -59.6(19) . . . . ?
N2 Cd1 N3 C7 -12.0(3) . . . . ?
N1 Cd1 N3 C7 166.6(3) . . . . ?
O1 Cd1 N3 C7 -100.4(3) . . . . ?
O2 Cd1 N3 C7 78.7(3) . . . . ?
N6 Cd1 N3 C7 124.7(17) . . . . ?
C10 N4 N5 C9 -0.7(5) . . . . ?
N2 Cd1 N6 C15 -167.5(3) . . . . ?
N1 Cd1 N6 C15 13.8(3) . . . . ?
O1 Cd1 N6 C15 -79.1(3) . . . . ?
O2 Cd1 N6 C15 102.0(3) . . . . ?
N3 Cd1 N6 C15 55.8(19) . . . . ?
N2 Cd1 N6 C11 23.8(3) . . . . ?
N1 Cd1 N6 C11 -154.8(3) . . . . ?
O1 Cd1 N6 C11 112.2(3) . . . . ?
O2 Cd1 N6 C11 -66.7(3) . . . . ?
N3 Cd1 N6 C11 -112.9(18) . . . . ?
C17 N7 N8 C18 -0.5(5) . . . . ?
Cd1 N1 C1 S1 49(14) . . . . ?
Cd1 N2 C2 S2 -20(19) . . . . ?
C7 N3 C3 C4 -1.1(6) . . . . ?
Cd1 N3 C3 C4 -176.9(3) . . . . ?
N3 C3 C4 C5 0.5(7) . . . . ?
C3 C4 C5 C6 0.9(7) . . . . ?
C4 C5 C6 C7 -1.8(6) . . . . ?
C4 C5 C6 C8 177.1(4) . . . . ?
C3 N3 C7 C6 0.2(6) . . . . ?
Cd1 N3 C7 C6 176.1(3) . . . . ?
C5 C6 C7 N3 1.3(6) . . . . ?
C8 C6 C7 N3 -177.6(4) . . . . ?
C7 C6 C8 C9 151.8(4) . . . . ?
C5 C6 C8 C9 -27.1(6) . . . . ?
C7 C6 C8 C10 -21.3(6) . . . . ?
C5 C6 C8 C10 159.9(4) . . . . ?
N4 N5 C9 C8 1.1(5) . . . . ?
C10 C8 C9 N5 -1.1(5) . . . . ?
C6 C8 C9 N5 -175.5(4) . . . . ?
N5 N4 C10 C8 0.0(5) . . . . ?
C9 C8 C10 N4 0.7(5) . . . . ?
C6 C8 C10 N4 175.0(4) . . . . ?
C15 N6 C11 C12 0.8(7) . . . . ?
Cd1 N6 C11 C12 169.8(4) . . . . ?
N6 C11 C12 C13 -2.1(7) . . . . ?
C11 C12 C13 C14 0.7(7) . . . . ?
C12 C13 C14 C15 1.8(7) . . . . ?
C12 C13 C14 C16 -177.8(4) . . . . ?
C11 N6 C15 C14 1.9(6) . . . . ?
Cd1 N6 C15 C14 -166.9(3) . . . . ?
C13 C14 C15 N6 -3.2(6) . . . . ?
C16 C14 C15 N6 176.4(4) . . . . ?
C13 C14 C16 C18 166.9(4) . . . . ?
C15 C14 C16 C18 -12.8(6) . . . . ?
C13 C14 C16 C17 -12.6(7) . . . . ?
C15 C14 C16 C17 167.8(4) . . . . ?
N8 N7 C17 C16 0.9(6) . . . . ?
C18 C16 C17 N7 -1.0(6) . . . . ?
C14 C16 C17 N7 178.6(4) . . . . ?
N7 N8 C18 C16 -0.1(5) . . . . ?
C17 C16 C18 N8 0.6(5) . . . . ?
C14 C16 C18 N8 -178.9(4) . . . . ?
